data_7158226
loop_
_publ_author_name
'Maeda, Hiromitsu'
'Haketa, Yohei'
'Murata, Tomoki'
'Ohta, Eriko'
'Murata, Tai'
'Yasuda, Nobuhiro'

_publ_section_title
;
 Self-assemblies of anionic-unit-introduced anion-responsive \p-electronic
 molecules
;
_journal_issue 34
_journal_name_full 'Organic &amp; Biomolecular Chemistry'
_journal_page_first 7369
_journal_page_last 7373
_journal_paper_doi 10.1039/D1OB01094H
_journal_volume 19
_journal_year 2021
_chemical_formula_moiety 'C18 H13 B F N2 O4, C16 H36 N'
_chemical_formula_sum 'C34 H49 B F N3 O4'
_chemical_formula_weight 593.57
_chemical_melting_point ?
_space_group_crystal_system monoclinic
_space_group_IT_number 14
_space_group_name_Hall '-P 2yn'
_space_group_name_H-M_alt 'P 1 21/n 1'
_atom_sites_solution_hydrogens geom
_audit_creation_method SHELXL-2014/7
_audit_update_record
;
2021-05-29 deposited with the CCDC.	2021-08-06 downloaded from the CCDC.
;
_cell_angle_alpha 90
_cell_angle_beta 90.384(3)
_cell_angle_gamma 90
_cell_formula_units_Z 4
_cell_length_a 12.2597(5)
_cell_length_b 18.3041(7)
_cell_length_c 15.1300(6)
_cell_measurement_reflns_used 27739
_cell_measurement_temperature 100(2)
_cell_measurement_theta_max 27.955
_cell_measurement_theta_min 1.921
_cell_volume 3395.1(2)
_computing_cell_refinement 'Rapid Auto(Rigaku)'
_computing_data_collection 'Rapid Auto(Rigaku)'
_computing_data_reduction 'Rapid Auto(Rigaku)'
_computing_structure_refinement 'SHELXL-2014/7 (Sheldrick, 2014)'
_computing_structure_solution 'SHELXS-97 (Sheldrick, 1990)'
_diffrn_ambient_temperature 100(2)
_diffrn_detector_area_resol_mean 29
_diffrn_measured_fraction_theta_full 0.998
_diffrn_measured_fraction_theta_max 0.998
_diffrn_measurement_device_type 'Rigaku Saturn 724'
_diffrn_measurement_method 'Oscillation Photograph'
_diffrn_radiation_monochromator 'Si(111) Channel Cut'
_diffrn_radiation_type Synchrotron
_diffrn_radiation_wavelength 0.78201
_diffrn_reflns_av_R_equivalents 0.0841
_diffrn_reflns_av_unetI/netI 0.0754
_diffrn_reflns_Laue_measured_fraction_full 0.998
_diffrn_reflns_Laue_measured_fraction_max 0.998
_diffrn_reflns_limit_h_max 14
_diffrn_reflns_limit_h_min -14
_diffrn_reflns_limit_k_max 21
_diffrn_reflns_limit_k_min -21
_diffrn_reflns_limit_l_max 18
_diffrn_reflns_limit_l_min -18
_diffrn_reflns_number 27739
_diffrn_reflns_point_group_measured_fraction_full 0.998
_diffrn_reflns_point_group_measured_fraction_max 0.998
_diffrn_reflns_theta_full 27.955
_diffrn_reflns_theta_max 27.955
_diffrn_reflns_theta_min 1.921
_diffrn_source 'synchrotron radiation SPring-8 BL40XU'
_exptl_absorpt_coefficient_mu 0.096
_exptl_absorpt_correction_T_max 1.000
_exptl_absorpt_correction_T_min 0.824
_exptl_absorpt_correction_type multi-scan
_exptl_absorpt_process_details 'ABSCOR (T.Higashi, 2001)'
_exptl_crystal_colour yellow
_exptl_crystal_density_diffrn 1.161
_exptl_crystal_density_meas ?
_exptl_crystal_description block
_exptl_crystal_F_000 1280
_exptl_crystal_size_max 0.060
_exptl_crystal_size_mid 0.040
_exptl_crystal_size_min 0.020
_refine_diff_density_max 0.579
_refine_diff_density_min -0.529
_refine_diff_density_rms 0.140
_refine_ls_extinction_method none
_refine_ls_goodness_of_fit_ref 1.091
_refine_ls_hydrogen_treatment constr
_refine_ls_matrix_type full
_refine_ls_number_parameters 403
_refine_ls_number_reflns 6114
_refine_ls_number_restraints 0
_refine_ls_restrained_S_all 1.091
_refine_ls_R_factor_all 0.1254
_refine_ls_R_factor_gt 0.0719
_refine_ls_shift/su_max 0.000
_refine_ls_shift/su_mean 0.000
_refine_ls_structure_factor_coef Fsqd
_refine_ls_weighting_details 'w=1/[\s^2^(Fo^2^)+(0.1239P)^2^+0.4339P] where P=(Fo^2^+2Fc^2^)/3'
_refine_ls_weighting_scheme calc
_refine_ls_wR_factor_gt 0.1741
_refine_ls_wR_factor_ref 0.2276
_reflns_Friedel_coverage 0.000
_reflns_number_gt 3707
_reflns_number_total 6114
_reflns_threshold_expression 'I > 2\s(I)'
_cod_data_source_file d1ob01094h2.cif
_cod_data_source_block ydkr_CCDC2
_cod_depositor_comments
;
The following automatic conversions were performed:

data item '_chemical_melting_point' value 'not measured' was changed
to '?' -- the value is undefined or not given.

data item '_exptl_crystal_density_meas' value 'not measured' was
changed to '?' -- the value is perceived as not measured.

Automatic conversion script
Id: cif_fix_values 7556 2019-12-06 15:28:31Z antanas 

 Adding full bibliography for 7158218--7158229.cif.
;
_cod_original_sg_symbol_H-M 'P 21/n'
_cod_database_code 7158226
_shelx_shelxl_version_number 2014/7
_shelx_space_group_comment
;
The symmetry employed for this shelxl refinement is uniquely defined
by the following loop, which should always be used as a source of
symmetry information in preference to the above space-group names.
They are only intended as comments.
;
_shelx_estimated_absorpt_t_min 0.994
_shelx_estimated_absorpt_t_max 0.998

loop_
_space_group_symop_operation_xyz
'x, y, z'
'-x+1/2, y+1/2, -z+1/2'
'-x, -y, -z'
'x-1/2, -y-1/2, z-1/2'

loop_
_atom_site_label
_atom_site_type_symbol
_atom_site_fract_x
_atom_site_fract_y
_atom_site_fract_z
_atom_site_U_iso_or_equiv
_atom_site_adp_type
_atom_site_occupancy
_atom_site_site_symmetry_order
_atom_site_calc_flag
_atom_site_refinement_flags_posn
_atom_site_refinement_flags_adp
_atom_site_refinement_flags_occupancy
_atom_site_disorder_assembly
_atom_site_disorder_group
C1 C 0.2751(3) 0.25670(18) 0.9708(2) 0.0426(8) Uani 1 1 d . . . . .
H1 H 0.2082 0.2509 1.0014 0.051 Uiso 1 1 calc R U . . .
C35 C 0.8978(13) -0.0522(9) 0.5137(11) 0.073(5) Uani 0.282(8) 1 d . . P A 2
H49 H 0.9514 -0.0221 0.4826 0.109 Uiso 0.282(8) 1 calc R U P A 2
H50 H 0.8888 -0.0988 0.4826 0.109 Uiso 0.282(8) 1 calc R U P A 2
H51 H 0.9233 -0.0613 0.5742 0.109 Uiso 0.282(8) 1 calc R U P A 2
C2 C 0.3721(3) 0.22073(18) 0.9910(2) 0.0420(8) Uani 1 1 d . . . . .
H2 H 0.3841 0.1869 1.0377 0.050 Uiso 1 1 calc R U . . .
C3 C 0.4488(3) 0.24426(18) 0.9288(2) 0.0393(8) Uani 1 1 d . . . . .
H3 H 0.5226 0.2288 0.9252 0.047 Uiso 1 1 calc R U . . .
C4 C 0.3978(2) 0.29391(17) 0.87347(18) 0.0325(7) Uani 1 1 d . . . . .
C5 C 0.4429(2) 0.33497(17) 0.80205(19) 0.0334(7) Uani 1 1 d . . . . .
C6 C 0.3875(2) 0.38702(16) 0.75251(19) 0.0333(7) Uani 1 1 d . . . . .
H4 H 0.3106 0.3916 0.7578 0.040 Uiso 1 1 calc R U . . .
C7 C 0.4434(2) 0.43205(16) 0.69583(19) 0.0308(7) Uani 1 1 d . . . . .
C8 C 0.3973(2) 0.49201(16) 0.64852(19) 0.0323(7) Uani 1 1 d . . . . .
C9 C 0.4452(3) 0.53926(16) 0.58769(19) 0.0347(7) Uani 1 1 d . . . . .
H5 H 0.5194 0.5390 0.5701 0.042 Uiso 1 1 calc R U . . .
C10 C 0.3643(3) 0.58719(18) 0.5572(2) 0.0407(8) Uani 1 1 d . . . . .
H6 H 0.3729 0.6249 0.5147 0.049 Uiso 1 1 calc R U . . .
C11 C 0.2693(3) 0.56901(18) 0.6011(2) 0.0412(8) Uani 1 1 d . . . . .
H7 H 0.2010 0.5928 0.5937 0.049 Uiso 1 1 calc R U . . .
C12 C 0.8870(3) 0.35966(18) 0.8322(2) 0.0376(8) Uani 1 1 d . . . . .
H8 H 0.9170 0.3450 0.8875 0.045 Uiso 1 1 calc R U . . .
C13 C 0.7764(3) 0.34756(16) 0.8136(2) 0.0346(7) Uani 1 1 d . . . . .
H9 H 0.7319 0.3259 0.8576 0.042 Uiso 1 1 calc R U . . .
C14 C 0.7293(2) 0.36634(16) 0.73223(19) 0.0301(7) Uani 1 1 d . . . . .
C15 C 0.7986(2) 0.39902(17) 0.6701(2) 0.0349(7) Uani 1 1 d . . . . .
H10 H 0.7699 0.4122 0.6138 0.042 Uiso 1 1 calc R U . . .
C16 C 0.9079(3) 0.41258(18) 0.6885(2) 0.0384(8) Uani 1 1 d . . . . .
H11 H 0.9522 0.4354 0.6452 0.046 Uiso 1 1 calc R U . . .
C17 C 0.9529(2) 0.39325(18) 0.7693(2) 0.0387(8) Uani 1 1 d . . . . .
C18 C 1.0736(3) 0.4070(2) 0.7893(3) 0.0477(9) Uani 1 1 d . . . . .
C19 C 0.6575(3) 0.14486(18) 0.6953(2) 0.0382(8) Uani 1 1 d . . . . .
H14 H 0.6566 0.1579 0.6318 0.046 Uiso 1 1 calc R U . . .
H15 H 0.6505 0.1908 0.7293 0.046 Uiso 1 1 calc R U . . .
C20 C 0.5582(3) 0.0977(2) 0.7139(3) 0.0553(10) Uani 1 1 d . . . . .
H16 H 0.5537 0.0885 0.7783 0.066 Uiso 1 1 calc R U . . .
H17 H 0.5666 0.0500 0.6839 0.066 Uiso 1 1 calc R U . . .
C21 C 0.4524(3) 0.1341(2) 0.6821(2) 0.0468(9) Uani 1 1 d . . . . .
H18 H 0.3898 0.1060 0.7052 0.056 Uiso 1 1 calc R U . . .
H19 H 0.4485 0.1839 0.7076 0.056 Uiso 1 1 calc R U . . .
C22 C 0.4411(3) 0.1398(3) 0.5835(3) 0.0726(13) Uani 1 1 d . . . . .
H40 H 0.4931 0.1760 0.5612 0.109 Uiso 1 1 calc R U . . .
H41 H 0.3667 0.1550 0.5682 0.109 Uiso 1 1 calc R U . . .
H42 H 0.4563 0.0922 0.5567 0.109 Uiso 1 1 calc R U . . .
C23 C 0.8532(2) 0.16944(17) 0.6992(2) 0.0344(7) Uani 1 1 d . . . . .
H20 H 0.8471 0.1841 0.6363 0.041 Uiso 1 1 calc R U . . .
H21 H 0.8357 0.2129 0.7354 0.041 Uiso 1 1 calc R U . . .
C24 C 0.9703(3) 0.14803(18) 0.7177(2) 0.0432(8) Uani 1 1 d . . . . .
H22 H 0.9787 0.1351 0.7810 0.052 Uiso 1 1 calc R U . . .
H23 H 0.9892 0.1045 0.6822 0.052 Uiso 1 1 calc R U . . .
C25 C 1.0467(3) 0.2095(2) 0.6956(3) 0.0527(10) Uani 1 1 d . . . . .
H24 H 1.0410 0.2194 0.6314 0.063 Uiso 1 1 calc R U . . .
H25 H 1.0220 0.2540 0.7269 0.063 Uiso 1 1 calc R U . . .
C26 C 1.1645(3) 0.1967(2) 0.7183(3) 0.0579(10) Uani 1 1 d . . . . .
H43 H 1.1720 0.1882 0.7820 0.087 Uiso 1 1 calc R U . . .
H44 H 1.2075 0.2396 0.7017 0.087 Uiso 1 1 calc R U . . .
H45 H 1.1910 0.1538 0.6861 0.087 Uiso 1 1 calc R U . . .
C27 C 0.7717(3) 0.08573(17) 0.81279(19) 0.0355(7) Uani 1 1 d . . . . .
H26 H 0.7120 0.0502 0.8221 0.043 Uiso 1 1 calc R U . . .
H27 H 0.8414 0.0595 0.8225 0.043 Uiso 1 1 calc R U . . .
C28 C 0.7625(3) 0.14523(18) 0.8821(2) 0.0395(8) Uani 1 1 d . . . . .
H28 H 0.7041 0.1799 0.8649 0.047 Uiso 1 1 calc R U . . .
H29 H 0.8320 0.1727 0.8859 0.047 Uiso 1 1 calc R U . . .
C29 C 0.7367(3) 0.11210(19) 0.9717(2) 0.0449(9) Uani 1 1 d . . . . .
H30 H 0.6643 0.0882 0.9685 0.054 Uiso 1 1 calc R U . . .
H31 H 0.7915 0.0740 0.9855 0.054 Uiso 1 1 calc R U . . .
C30 C 0.7362(4) 0.1679(2) 1.0455(2) 0.0600(11) Uani 1 1 d . . . . .
H46 H 0.8097 0.1881 1.0532 0.090 Uiso 1 1 calc R U . . .
H47 H 0.7133 0.1444 1.1006 0.090 Uiso 1 1 calc R U . . .
H48 H 0.6852 0.2074 1.0306 0.090 Uiso 1 1 calc R U . . .
C31 C 0.7878(3) 0.04311(17) 0.6611(2) 0.0382(8) Uani 1 1 d . . . . .
H32 H 0.8580 0.0212 0.6801 0.046 Uiso 1 1 calc R U . . .
H33 H 0.7297 0.0071 0.6739 0.046 Uiso 1 1 calc R U . . .
C32 C 0.7914(3) 0.05473(18) 0.5621(2) 0.0492(9) Uani 1 1 d . . . . .
H34 H 0.8524 0.0879 0.5472 0.059 Uiso 1 1 calc R U . . .
H35 H 0.7226 0.0776 0.5416 0.059 Uiso 1 1 calc R U . . .
C33 C 0.8071(4) -0.0190(2) 0.5158(3) 0.0653(12) Uani 1 1 d . . . . .
H36 H 0.8701 -0.0444 0.5431 0.078 Uiso 0.718(8) 1 calc R U P A 1
H37 H 0.7416 -0.0494 0.5257 0.078 Uiso 0.718(8) 1 calc R U P A 1
H38 H 0.7541 -0.0531 0.5425 0.078 Uiso 0.282(8) 1 calc R U P A 2
H39 H 0.7839 -0.0120 0.4535 0.078 Uiso 0.282(8) 1 calc R U P A 2
C34 C 0.8254(5) -0.0131(3) 0.4207(3) 0.0608(19) Uani 0.718(8) 1 d . . P A 1
H52 H 0.7620 0.0099 0.3925 0.091 Uiso 0.718(8) 1 calc R U P A 1
H53 H 0.8362 -0.0619 0.3958 0.091 Uiso 0.718(8) 1 calc R U P A 1
H54 H 0.8904 0.0168 0.4101 0.091 Uiso 0.718(8) 1 calc R U P A 1
N1 N 0.2911(2) 0.30125(14) 0.90078(16) 0.0367(7) Uani 1 1 d . . . . .
H12 H 0.2418 0.3301 0.8767 0.044 Uiso 1 1 calc R U . . .
N2 N 0.2887(2) 0.51224(14) 0.65592(16) 0.0377(7) Uani 1 1 d . . . . .
H13 H 0.2405 0.4915 0.6906 0.045 Uiso 1 1 calc R U . . .
N3 N 0.7674(2) 0.11091(13) 0.71714(16) 0.0339(6) Uani 1 1 d . . . . .
O1 O 0.54777(17) 0.32144(11) 0.78794(13) 0.0349(5) Uani 1 1 d . . . . .
O2 O 0.55098(16) 0.42437(11) 0.68464(13) 0.0339(5) Uani 1 1 d . . . . .
B1 B 0.6041(3) 0.3538(2) 0.7096(2) 0.0321(8) Uani 1 1 d . . . . .
F1 F 0.58735(14) 0.30568(9) 0.63685(11) 0.0390(5) Uani 1 1 d . . . . .
O3 O 1.1135(2) 0.37754(16) 0.85640(18) 0.0624(8) Uani 1 1 d . . . . .
O4 O 1.1226(2) 0.44640(16) 0.73418(19) 0.0656(8) Uani 1 1 d . . . . .

loop_
_atom_site_aniso_label
_atom_site_aniso_U_11
_atom_site_aniso_U_22
_atom_site_aniso_U_33
_atom_site_aniso_U_23
_atom_site_aniso_U_13
_atom_site_aniso_U_12
C1 0.056(2) 0.042(2) 0.0303(17) -0.0041(15) 0.0108(15) -0.0152(17)
C35 0.068(11) 0.077(12) 0.073(11) -0.005(8) 0.020(8) 0.020(9)
C2 0.061(2) 0.037(2) 0.0278(17) -0.0008(14) 0.0001(15) -0.0071(17)
C3 0.0444(19) 0.040(2) 0.0337(17) 0.0016(15) 0.0003(14) -0.0035(16)
C4 0.0344(17) 0.0358(18) 0.0272(16) -0.0008(13) 0.0018(13) -0.0056(14)
C5 0.0341(18) 0.0360(18) 0.0302(16) -0.0008(13) 0.0003(13) -0.0037(14)
C6 0.0302(16) 0.0366(19) 0.0332(17) 0.0023(14) 0.0015(13) -0.0018(14)
C7 0.0316(16) 0.0322(18) 0.0286(15) -0.0028(13) 0.0002(12) 0.0011(14)
C8 0.0370(17) 0.0291(17) 0.0308(16) -0.0025(13) -0.0051(13) 0.0019(14)
C9 0.0440(19) 0.0321(18) 0.0281(16) -0.0013(13) -0.0010(14) 0.0007(15)
C10 0.050(2) 0.0371(19) 0.0345(17) 0.0025(15) -0.0032(15) 0.0046(16)
C11 0.046(2) 0.041(2) 0.0366(18) 0.0040(15) -0.0038(15) 0.0110(16)
C12 0.0383(18) 0.0389(19) 0.0357(18) -0.0024(14) 0.0009(14) 0.0034(15)
C13 0.0408(19) 0.0300(18) 0.0332(17) -0.0011(13) 0.0063(14) 0.0028(14)
C14 0.0349(17) 0.0259(16) 0.0296(16) -0.0043(13) 0.0032(13) 0.0035(13)
C15 0.0364(18) 0.0372(19) 0.0313(16) -0.0024(14) 0.0047(13) 0.0044(14)
C16 0.0402(19) 0.0375(19) 0.0376(18) -0.0021(15) 0.0112(14) -0.0007(15)
C17 0.0309(17) 0.042(2) 0.0429(19) -0.0091(15) 0.0046(14) 0.0001(15)
C18 0.0368(19) 0.050(2) 0.056(2) -0.0149(19) 0.0034(18) 0.0042(17)
C19 0.0401(19) 0.0368(19) 0.0376(18) 0.0113(15) 0.0003(14) 0.0051(15)
C20 0.042(2) 0.055(2) 0.069(3) 0.022(2) 0.0016(18) 0.0014(18)
C21 0.042(2) 0.050(2) 0.048(2) 0.0047(17) 0.0001(16) 0.0013(17)
C22 0.054(3) 0.112(4) 0.052(3) -0.008(2) -0.005(2) 0.001(3)
C23 0.0392(18) 0.0311(18) 0.0331(17) 0.0040(13) 0.0027(14) 0.0009(14)
C24 0.042(2) 0.038(2) 0.050(2) 0.0037(16) 0.0021(16) 0.0015(16)
C25 0.048(2) 0.046(2) 0.063(2) 0.0153(19) -0.0014(18) -0.0024(18)
C26 0.046(2) 0.071(3) 0.056(2) 0.011(2) -0.0020(18) -0.006(2)
C27 0.0431(19) 0.0351(18) 0.0285(16) 0.0074(14) 0.0034(14) 0.0053(15)
C28 0.0456(19) 0.042(2) 0.0307(17) 0.0011(14) 0.0003(14) 0.0037(16)
C29 0.051(2) 0.048(2) 0.0357(18) 0.0036(16) 0.0052(15) 0.0088(17)
C30 0.077(3) 0.067(3) 0.036(2) 0.0019(18) -0.0015(19) 0.017(2)
C31 0.049(2) 0.0300(18) 0.0355(17) -0.0027(14) 0.0044(15) 0.0045(15)
C32 0.072(3) 0.037(2) 0.0391(19) -0.0040(16) 0.0149(17) -0.0045(18)
C33 0.103(4) 0.046(2) 0.048(2) -0.0145(19) 0.027(2) -0.007(2)
C34 0.095(5) 0.050(3) 0.037(3) -0.007(2) 0.015(3) -0.004(3)
N1 0.0419(16) 0.0364(16) 0.0319(14) -0.0046(12) 0.0012(12) -0.0071(12)
N2 0.0401(16) 0.0411(16) 0.0320(14) -0.0008(12) 0.0005(11) 0.0035(13)
N3 0.0386(15) 0.0311(15) 0.0320(14) 0.0011(11) 0.0020(11) 0.0024(12)
O1 0.0333(12) 0.0379(13) 0.0337(12) 0.0060(9) 0.0023(9) -0.0001(10)
O2 0.0327(12) 0.0346(13) 0.0346(11) 0.0034(9) 0.0028(9) 0.0021(9)
B1 0.0345(19) 0.033(2) 0.0287(18) 0.0047(15) 0.0026(15) 0.0010(16)
F1 0.0452(11) 0.0375(11) 0.0344(10) -0.0031(8) -0.0013(8) -0.0007(8)
O3 0.0374(14) 0.090(2) 0.0597(17) -0.0029(15) -0.0086(12) 0.0040(14)
O4 0.0387(15) 0.079(2) 0.079(2) -0.0008(16) 0.0098(13) -0.0102(14)

loop_
_atom_type_symbol
_atom_type_description
_atom_type_scat_dispersion_real
_atom_type_scat_dispersion_imag
_atom_type_scat_source
C C 0.0041 0.0020 'International Tables Vol C Tables 4.2.6.8 and 6.1.1.4'
H H 0.0000 0.0000 'International Tables Vol C Tables 4.2.6.8 and 6.1.1.4'
B B 0.0021 0.0009 'International Tables Vol C Tables 4.2.6.8 and 6.1.1.4'
F F 0.0215 0.0127 'International Tables Vol C Tables 4.2.6.8 and 6.1.1.4'
N N 0.0078 0.0041 'International Tables Vol C Tables 4.2.6.8 and 6.1.1.4'
O O 0.0135 0.0075 'International Tables Vol C Tables 4.2.6.8 and 6.1.1.4'

loop_
_geom_angle_atom_site_label_1
_geom_angle_atom_site_label_2
_geom_angle_atom_site_label_3
_geom_angle
_geom_angle_site_symmetry_1
_geom_angle_site_symmetry_3
_geom_angle_publ_flag
N1 C1 C2 109.2(3) . . ?
N1 C1 H1 125.4 . . ?
C2 C1 H1 125.4 . . ?
C33 C35 H49 109.5 . . ?
C33 C35 H50 109.5 . . ?
H49 C35 H50 109.5 . . ?
C33 C35 H51 109.5 . . ?
H49 C35 H51 109.5 . . ?
H50 C35 H51 109.5 . . ?
C1 C2 C3 106.4(3) . . ?
C1 C2 H2 126.8 . . ?
C3 C2 H2 126.8 . . ?
C4 C3 C2 107.8(3) . . ?
C4 C3 H3 126.1 . . ?
C2 C3 H3 126.1 . . ?
N1 C4 C3 107.9(3) . . ?
N1 C4 C5 123.1(3) . . ?
C3 C4 C5 128.9(3) . . ?
O1 C5 C6 120.8(3) . . ?
O1 C5 C4 113.8(3) . . ?
C6 C5 C4 125.4(3) . . ?
C7 C6 C5 120.3(3) . . ?
C7 C6 H4 119.9 . . ?
C5 C6 H4 119.9 . . ?
O2 C7 C6 120.8(3) . . ?
O2 C7 C8 113.9(3) . . ?
C6 C7 C8 125.3(3) . . ?
N2 C8 C9 107.2(3) . . ?
N2 C8 C7 122.8(3) . . ?
C9 C8 C7 129.9(3) . . ?
C8 C9 C10 107.8(3) . . ?
C8 C9 H5 126.1 . . ?
C10 C9 H5 126.1 . . ?
C11 C10 C9 106.7(3) . . ?
C11 C10 H6 126.6 . . ?
C9 C10 H6 126.6 . . ?
N2 C11 C10 109.5(3) . . ?
N2 C11 H7 125.2 . . ?
C10 C11 H7 125.2 . . ?
C17 C12 C13 119.8(3) . . ?
C17 C12 H8 120.1 . . ?
C13 C12 H8 120.1 . . ?
C14 C13 C12 122.1(3) . . ?
C14 C13 H9 119.0 . . ?
C12 C13 H9 119.0 . . ?
C13 C14 C15 116.5(3) . . ?
C13 C14 B1 123.1(3) . . ?
C15 C14 B1 120.3(3) . . ?
C16 C15 C14 121.9(3) . . ?
C16 C15 H10 119.1 . . ?
C14 C15 H10 119.1 . . ?
C17 C16 C15 120.7(3) . . ?
C17 C16 H11 119.7 . . ?
C15 C16 H11 119.7 . . ?
C16 C17 C12 119.0(3) . . ?
C16 C17 C18 120.8(3) . . ?
C12 C17 C18 120.1(3) . . ?
O3 C18 O4 127.0(3) . . ?
O3 C18 C17 117.6(3) . . ?
O4 C18 C17 115.4(3) . . ?
N3 C19 C20 116.0(3) . . ?
N3 C19 H14 108.3 . . ?
C20 C19 H14 108.3 . . ?
N3 C19 H15 108.3 . . ?
C20 C19 H15 108.3 . . ?
H14 C19 H15 107.4 . . ?
C19 C20 C21 111.8(3) . . ?
C19 C20 H16 109.2 . . ?
C21 C20 H16 109.2 . . ?
C19 C20 H17 109.2 . . ?
C21 C20 H17 109.2 . . ?
H16 C20 H17 107.9 . . ?
C22 C21 C20 114.5(3) . . ?
C22 C21 H18 108.6 . . ?
C20 C21 H18 108.6 . . ?
C22 C21 H19 108.6 . . ?
C20 C21 H19 108.6 . . ?
H18 C21 H19 107.6 . . ?
C21 C22 H40 109.5 . . ?
C21 C22 H41 109.5 . . ?
H40 C22 H41 109.5 . . ?
C21 C22 H42 109.5 . . ?
H40 C22 H42 109.5 . . ?
H41 C22 H42 109.5 . . ?
C24 C23 N3 116.0(3) . . ?
C24 C23 H20 108.3 . . ?
N3 C23 H20 108.3 . . ?
C24 C23 H21 108.3 . . ?
N3 C23 H21 108.3 . . ?
H20 C23 H21 107.4 . . ?
C25 C24 C23 110.9(3) . . ?
C25 C24 H22 109.5 . . ?
C23 C24 H22 109.5 . . ?
C25 C24 H23 109.5 . . ?
C23 C24 H23 109.5 . . ?
H22 C24 H23 108.1 . . ?
C26 C25 C24 115.6(3) . . ?
C26 C25 H24 108.4 . . ?
C24 C25 H24 108.4 . . ?
C26 C25 H25 108.4 . . ?
C24 C25 H25 108.4 . . ?
H24 C25 H25 107.5 . . ?
C25 C26 H43 109.5 . . ?
C25 C26 H44 109.5 . . ?
H43 C26 H44 109.5 . . ?
C25 C26 H45 109.5 . . ?
H43 C26 H45 109.5 . . ?
H44 C26 H45 109.5 . . ?
C28 C27 N3 116.0(2) . . ?
C28 C27 H26 108.3 . . ?
N3 C27 H26 108.3 . . ?
C28 C27 H27 108.3 . . ?
N3 C27 H27 108.3 . . ?
H26 C27 H27 107.4 . . ?
C27 C28 C29 110.3(3) . . ?
C27 C28 H28 109.6 . . ?
C29 C28 H28 109.6 . . ?
C27 C28 H29 109.6 . . ?
C29 C28 H29 109.6 . . ?
H28 C28 H29 108.1 . . ?
C30 C29 C28 113.0(3) . . ?
C30 C29 H30 109.0 . . ?
C28 C29 H30 109.0 . . ?
C30 C29 H31 109.0 . . ?
C28 C29 H31 109.0 . . ?
H30 C29 H31 107.8 . . ?
C29 C30 H46 109.5 . . ?
C29 C30 H47 109.5 . . ?
H46 C30 H47 109.5 . . ?
C29 C30 H48 109.5 . . ?
H46 C30 H48 109.5 . . ?
H47 C30 H48 109.5 . . ?
C32 C31 N3 116.2(3) . . ?
C32 C31 H32 108.2 . . ?
N3 C31 H32 108.2 . . ?
C32 C31 H33 108.2 . . ?
N3 C31 H33 108.2 . . ?
H32 C31 H33 107.4 . . ?
C31 C32 C33 109.5(3) . . ?
C31 C32 H34 109.8 . . ?
C33 C32 H34 109.8 . . ?
C31 C32 H35 109.8 . . ?
C33 C32 H35 109.8 . . ?
H34 C32 H35 108.2 . . ?
C35 C33 C32 123.1(9) . . ?
C34 C33 C32 113.9(4) . . ?
C34 C33 H36 108.8 . . ?
C32 C33 H36 108.8 . . ?
C34 C33 H37 108.8 . . ?
C32 C33 H37 108.8 . . ?
H36 C33 H37 107.7 . . ?
C35 C33 H38 106.6 . . ?
C32 C33 H38 106.6 . . ?
C35 C33 H39 106.6 . . ?
C32 C33 H39 106.6 . . ?
H38 C33 H39 106.5 . . ?
C33 C34 H52 109.5 . . ?
C33 C34 H53 109.5 . . ?
H52 C34 H53 109.5 . . ?
C33 C34 H54 109.5 . . ?
H52 C34 H54 109.5 . . ?
H53 C34 H54 109.5 . . ?
C1 N1 C4 108.6(3) . . ?
C1 N1 H12 125.7 . . ?
C4 N1 H12 125.7 . . ?
C11 N2 C8 108.8(3) . . ?
C11 N2 H13 125.6 . . ?
C8 N2 H13 125.6 . . ?
C19 N3 C27 110.9(2) . . ?
C19 N3 C31 111.1(2) . . ?
C27 N3 C31 106.1(2) . . ?
C19 N3 C23 106.6(2) . . ?
C27 N3 C23 111.3(2) . . ?
C31 N3 C23 110.9(2) . . ?
C5 O1 B1 120.3(2) . . ?
C7 O2 B1 119.1(2) . . ?
F1 B1 O2 106.2(2) . . ?
F1 B1 O1 107.6(3) . . ?
O2 B1 O1 109.9(2) . . ?
F1 B1 C14 112.9(3) . . ?
O2 B1 C14 110.4(3) . . ?
O1 B1 C14 109.7(2) . . ?

loop_
_geom_bond_atom_site_label_1
_geom_bond_atom_site_label_2
_geom_bond_distance
_geom_bond_site_symmetry_2
_geom_bond_publ_flag
C1 N1 1.352(4) . ?
C1 C2 1.392(5) . ?
C1 H1 0.9500 . ?
C35 C33 1.268(15) . ?
C35 H49 0.9800 . ?
C35 H50 0.9800 . ?
C35 H51 0.9800 . ?
C2 C3 1.402(4) . ?
C2 H2 0.9500 . ?
C3 C4 1.381(4) . ?
C3 H3 0.9500 . ?
C4 N1 1.381(4) . ?
C4 C5 1.430(4) . ?
C5 O1 1.328(4) . ?
C5 C6 1.387(4) . ?
C6 C7 1.376(4) . ?
C6 H4 0.9500 . ?
C7 O2 1.339(3) . ?
C7 C8 1.425(4) . ?
C8 N2 1.387(4) . ?
C8 C9 1.395(4) . ?
C9 C10 1.400(4) . ?
C9 H5 0.9500 . ?
C10 C11 1.385(5) . ?
C10 H6 0.9500 . ?
C11 N2 1.350(4) . ?
C11 H7 0.9500 . ?
C12 C17 1.396(5) . ?
C12 C13 1.400(4) . ?
C12 H8 0.9500 . ?
C13 C14 1.399(4) . ?
C13 H9 0.9500 . ?
C14 C15 1.405(4) . ?
C14 B1 1.588(5) . ?
C15 C16 1.389(4) . ?
C15 H10 0.9500 . ?
C16 C17 1.384(4) . ?
C16 H11 0.9500 . ?
C17 C18 1.528(5) . ?
C18 O3 1.247(4) . ?
C18 O4 1.258(4) . ?
C19 N3 1.518(4) . ?
C19 C20 1.520(5) . ?
C19 H14 0.9900 . ?
C19 H15 0.9900 . ?
C20 C21 1.533(5) . ?
C20 H16 0.9900 . ?
C20 H17 0.9900 . ?
C21 C22 1.501(5) . ?
C21 H18 0.9900 . ?
C21 H19 0.9900 . ?
C22 H40 0.9800 . ?
C22 H41 0.9800 . ?
C22 H42 0.9800 . ?
C23 C24 1.513(4) . ?
C23 N3 1.527(4) . ?
C23 H20 0.9900 . ?
C23 H21 0.9900 . ?
C24 C25 1.504(5) . ?
C24 H22 0.9900 . ?
C24 H23 0.9900 . ?
C25 C26 1.501(5) . ?
C25 H24 0.9900 . ?
C25 H25 0.9900 . ?
C26 H43 0.9800 . ?
C26 H44 0.9800 . ?
C26 H45 0.9800 . ?
C27 C28 1.517(4) . ?
C27 N3 1.520(4) . ?
C27 H26 0.9900 . ?
C27 H27 0.9900 . ?
C28 C29 1.520(4) . ?
C28 H28 0.9900 . ?
C28 H29 0.9900 . ?
C29 C30 1.514(5) . ?
C29 H30 0.9900 . ?
C29 H31 0.9900 . ?
C30 H46 0.9800 . ?
C30 H47 0.9800 . ?
C30 H48 0.9800 . ?
C31 C32 1.514(4) . ?
C31 N3 1.524(4) . ?
C31 H32 0.9900 . ?
C31 H33 0.9900 . ?
C32 C33 1.533(5) . ?
C32 H34 0.9900 . ?
C32 H35 0.9900 . ?
C33 C34 1.461(6) . ?
C33 H36 0.9900 . ?
C33 H37 0.9900 . ?
C33 H38 0.9900 . ?
C33 H39 0.9900 . ?
C34 H52 0.9800 . ?
C34 H53 0.9800 . ?
C34 H54 0.9800 . ?
N1 H12 0.8800 . ?
N2 H13 0.8800 . ?
O1 B1 1.498(4) . ?
O2 B1 1.493(4) . ?
B1 F1 1.424(4) . ?

loop_
_geom_torsion_atom_site_label_1
_geom_torsion_atom_site_label_2
_geom_torsion_atom_site_label_3
_geom_torsion_atom_site_label_4
_geom_torsion
_geom_torsion_site_symmetry_1
_geom_torsion_site_symmetry_2
_geom_torsion_site_symmetry_3
_geom_torsion_site_symmetry_4
_geom_torsion_publ_flag
N1 C1 C2 C3 -1.1(4) . . . . ?
C1 C2 C3 C4 0.6(4) . . . . ?
C2 C3 C4 N1 0.0(4) . . . . ?
C2 C3 C4 C5 177.4(3) . . . . ?
N1 C4 C5 O1 178.1(3) . . . . ?
C3 C4 C5 O1 1.1(5) . . . . ?
N1 C4 C5 C6 0.8(5) . . . . ?
C3 C4 C5 C6 -176.2(3) . . . . ?
O1 C5 C6 C7 -8.4(5) . . . . ?
C4 C5 C6 C7 168.7(3) . . . . ?
C5 C6 C7 O2 2.9(4) . . . . ?
C5 C6 C7 C8 -173.3(3) . . . . ?
O2 C7 C8 N2 -175.6(3) . . . . ?
C6 C7 C8 N2 0.9(5) . . . . ?
O2 C7 C8 C9 5.9(5) . . . . ?
C6 C7 C8 C9 -177.6(3) . . . . ?
N2 C8 C9 C10 -1.1(3) . . . . ?
C7 C8 C9 C10 177.6(3) . . . . ?
C8 C9 C10 C11 1.0(3) . . . . ?
C9 C10 C11 N2 -0.4(4) . . . . ?
C17 C12 C13 C14 1.8(5) . . . . ?
C12 C13 C14 C15 -0.8(4) . . . . ?
C12 C13 C14 B1 -179.5(3) . . . . ?
C13 C14 C15 C16 -0.5(4) . . . . ?
B1 C14 C15 C16 178.2(3) . . . . ?
C14 C15 C16 C17 0.8(5) . . . . ?
C15 C16 C17 C12 0.1(5) . . . . ?
C15 C16 C17 C18 179.0(3) . . . . ?
C13 C12 C17 C16 -1.4(5) . . . . ?
C13 C12 C17 C18 179.7(3) . . . . ?
C16 C17 C18 O3 -168.1(3) . . . . ?
C12 C17 C18 O3 10.8(5) . . . . ?
C16 C17 C18 O4 10.7(5) . . . . ?
C12 C17 C18 O4 -170.5(3) . . . . ?
N3 C19 C20 C21 -175.0(3) . . . . ?
C19 C20 C21 C22 68.5(5) . . . . ?
N3 C23 C24 C25 178.8(3) . . . . ?
C23 C24 C25 C26 175.2(3) . . . . ?
N3 C27 C28 C29 164.4(3) . . . . ?
C27 C28 C29 C30 174.9(3) . . . . ?
N3 C31 C32 C33 -177.4(3) . . . . ?
C31 C32 C33 C35 -75.8(10) . . . . ?
C31 C32 C33 C34 -172.7(4) . . . . ?
C2 C1 N1 C4 1.1(3) . . . . ?
C3 C4 N1 C1 -0.7(3) . . . . ?
C5 C4 N1 C1 -178.3(3) . . . . ?
C10 C11 N2 C8 -0.3(4) . . . . ?
C9 C8 N2 C11 0.9(3) . . . . ?
C7 C8 N2 C11 -178.0(3) . . . . ?
C20 C19 N3 C27 -54.9(4) . . . . ?
C20 C19 N3 C31 62.8(4) . . . . ?
C20 C19 N3 C23 -176.2(3) . . . . ?
C28 C27 N3 C19 -63.8(3) . . . . ?
C28 C27 N3 C31 175.4(3) . . . . ?
C28 C27 N3 C23 54.6(3) . . . . ?
C32 C31 N3 C19 61.4(4) . . . . ?
C32 C31 N3 C27 -177.9(3) . . . . ?
C32 C31 N3 C23 -56.9(4) . . . . ?
C24 C23 N3 C19 179.2(3) . . . . ?
C24 C23 N3 C27 58.1(3) . . . . ?
C24 C23 N3 C31 -59.7(3) . . . . ?
C6 C5 O1 B1 -9.2(4) . . . . ?
C4 C5 O1 B1 173.4(3) . . . . ?
C6 C7 O2 B1 19.7(4) . . . . ?
C8 C7 O2 B1 -163.7(2) . . . . ?
C7 O2 B1 F1 82.5(3) . . . . ?
C7 O2 B1 O1 -33.6(4) . . . . ?
C7 O2 B1 C14 -154.7(2) . . . . ?
C5 O1 B1 F1 -86.7(3) . . . . ?
C5 O1 B1 O2 28.5(4) . . . . ?
C5 O1 B1 C14 150.1(3) . . . . ?
C13 C14 B1 F1 -118.8(3) . . . . ?
C15 C14 B1 F1 62.5(4) . . . . ?
C13 C14 B1 O2 122.4(3) . . . . ?
C15 C14 B1 O2 -56.2(4) . . . . ?
C13 C14 B1 O1 1.2(4) . . . . ?
C15 C14 B1 O1 -177.5(3) . . . . ?
